data_4086167
loop_
_publ_author_name
'Honrado, Manuel'
'Otero, Antonio'
'Fern\'andez-Baeza, Juan'
'S\'anchez-Barba, Luis F.'
'Garc\'es, Andr\'es'
'Lara-S\'anchez, Agust\'in'
'Mart\'inez-Ferrer, Jaime'
'Sobrino, Sonia'
'Rodr\'iguez, Ana M.'

_publ_section_title
;
 New Racemic and Single Enantiopure Hybrid Scorpionate/Cyclopentadienyl
 Magnesium and Zinc Initiators for the Stereoselective ROP of Lactides
;
_journal_issue 13
_journal_name_full Organometallics
_journal_page_first 3196
_journal_paper_doi 10.1021/acs.organomet.5b00248
_journal_volume 34
_journal_year 2015
_chemical_formula_moiety 'C23 H34 Mg N4'
_chemical_formula_sum 'C23 H34 Mg N4'
_chemical_formula_weight 390.85
_chemical_name_systematic
;
 ?
;
_space_group_crystal_system monoclinic
_space_group_IT_number 14
_space_group_name_Hall '-P 2yn'
_space_group_name_H-M_alt 'P 1 21/n 1'
_symmetry_space_group_name_Hall '-P 2yn'
_symmetry_space_group_name_H-M 'P 1 21/n 1'
_atom_sites_solution_hydrogens geom
_audit_creation_method SHELXL-2013
_cell_angle_alpha 90
_cell_angle_beta 109.539(5)
_cell_angle_gamma 90
_cell_formula_units_Z 4
_cell_length_a 9.835(3)
_cell_length_b 24.651(8)
_cell_length_c 10.215(3)
_cell_measurement_reflns_used 1151
_cell_measurement_temperature 296(2)
_cell_measurement_theta_max 17.921
_cell_measurement_theta_min 2.272
_cell_volume 2333.9(12)
_computing_cell_refinement 'Bruker SAINT'
_computing_data_collection 'Bruker APEX'
_computing_data_reduction 'Bruker SAINT, SADABS, XPREP'
_computing_molecular_graphics 'WINGX v2013.3 (Farrugia, 2013)'
_computing_publication_material 'WINGX v2013.3 (Farrugia, 2013)'
_computing_structure_refinement 'SHELXL-2013 (Sheldrick, 2013)'
_computing_structure_solution 'SHELXS-97 (Sheldrick, 1997)'
_diffrn_ambient_temperature 296(2)
_diffrn_measured_fraction_theta_full 0.974
_diffrn_measured_fraction_theta_max 1.000
_diffrn_measurement_device_type 'Bruker X8 APEX2 CCD area detector'
_diffrn_measurement_method '\w and \f scans'
_diffrn_radiation_type MoK\a
_diffrn_radiation_wavelength 0.71073
_diffrn_reflns_av_R_equivalents 0.0720
_diffrn_reflns_av_unetI/netI 0.0697
_diffrn_reflns_laue_measured_fraction_full 0.974
_diffrn_reflns_laue_measured_fraction_max 1.000
_diffrn_reflns_limit_h_max 10
_diffrn_reflns_limit_h_min -11
_diffrn_reflns_limit_k_max 29
_diffrn_reflns_limit_k_min -29
_diffrn_reflns_limit_l_max 12
_diffrn_reflns_limit_l_min -12
_diffrn_reflns_number 15333
_diffrn_reflns_point_group_measured_fraction_full 0.974
_diffrn_reflns_point_group_measured_fraction_max 1.000
_diffrn_reflns_theta_full 25.242
_diffrn_reflns_theta_max 25.000
_diffrn_reflns_theta_min 2.271
_exptl_absorpt_coefficient_mu 0.091
_exptl_absorpt_correction_T_max 0.746
_exptl_absorpt_correction_T_min 0.639
_exptl_absorpt_correction_type multi-scan
_exptl_absorpt_process_details SADABS
_exptl_crystal_density_diffrn 1.112
_exptl_crystal_description block
_exptl_crystal_F_000 848
_exptl_crystal_size_max 0.210
_exptl_crystal_size_mid 0.170
_exptl_crystal_size_min 0.120
_refine_diff_density_max 0.187
_refine_diff_density_min -0.200
_refine_diff_density_rms 0.038
_refine_ls_extinction_method none
_refine_ls_goodness_of_fit_ref 0.961
_refine_ls_hydrogen_treatment constr
_refine_ls_matrix_type full
_refine_ls_number_parameters 261
_refine_ls_number_reflns 4109
_refine_ls_number_restraints 0
_refine_ls_restrained_S_all 0.961
_refine_ls_R_factor_all 0.1108
_refine_ls_R_factor_gt 0.0534
_refine_ls_shift/su_max 0.019
_refine_ls_shift/su_mean 0.000
_refine_ls_structure_factor_coef Fsqd
_refine_ls_weighting_details 'w=1/[\s^2^(Fo^2^)+(0.0717P)^2^] where P=(Fo^2^+2Fc^2^)/3'
_refine_ls_weighting_scheme calc
_refine_ls_wR_factor_gt 0.1220
_refine_ls_wR_factor_ref 0.1496
_reflns_Friedel_coverage 0.000
_reflns_number_gt 2288
_reflns_number_total 4109
_reflns_threshold_expression 'I > 2\s(I)'
_cod_data_source_file om5b00248_si_002.cif
_cod_data_source_block 2
_cod_original_cell_volume 2334.1(13)
_cod_database_code 4086167
_shelx_space_group_comment
;
The symmetry employed for this shelxl refinement is uniquely defined
by the following loop, which should always be used as a source of
symmetry information in preference to the above space-group names.
They are only intended as comments.
;
_shelx_estimated_absorpt_t_min 0.981
_shelx_estimated_absorpt_t_max 0.989
_shelxl_version_number 2013-4

loop_
_space_group_symop_operation_xyz
'x, y, z'
'-x+1/2, y+1/2, -z+1/2'
'-x, -y, -z'
'x-1/2, -y-1/2, z-1/2'

loop_
_atom_site_label
_atom_site_type_symbol
_atom_site_fract_x
_atom_site_fract_y
_atom_site_fract_z
_atom_site_U_iso_or_equiv
_atom_site_adp_type
_atom_site_occupancy
_atom_site_site_symmetry_order
_atom_site_calc_flag
_atom_site_refinement_flags_posn
_atom_site_refinement_flags_adp
Mg1 Mg 0.88467(10) 0.12266(3) 0.16692(9) 0.0472(3) Uani 1 1 d . .
N1 N 0.8161(2) 0.08174(8) 0.3246(2) 0.0460(6) Uani 1 1 d . .
N2 N 0.9027(2) 0.08741(8) 0.4599(2) 0.0437(6) Uani 1 1 d . .
N3 N 1.0990(2) 0.10798(8) 0.3164(2) 0.0470(6) Uani 1 1 d . .
N4 N 1.1231(2) 0.12286(8) 0.4515(2) 0.0455(6) Uani 1 1 d . .
C1 C 0.8780(3) 0.04774(11) 0.5421(3) 0.0517(8) Uani 1 1 d . .
C2 C 0.7692(4) 0.01707(12) 0.4570(4) 0.0643(9) Uani 1 1 d . .
H2 H 0.7264 -0.0128 0.4829 0.077 Uiso 1 1 calc R U
C3 C 0.7338(3) 0.03873(11) 0.3239(3) 0.0563(8) Uani 1 1 d . .
C4 C 0.9620(4) 0.04232(12) 0.6912(3) 0.0737(10) Uani 1 1 d . .
H4A H 1.0632 0.0435 0.7040 0.111 Uiso 1 1 calc R U
H4B H 0.9394 0.0084 0.7251 0.111 Uiso 1 1 calc R U
H4C H 0.9380 0.0715 0.7417 0.111 Uiso 1 1 calc R U
C5 C 0.6254(4) 0.01985(13) 0.1906(4) 0.0865(12) Uani 1 1 d . .
H5A H 0.5901 0.0504 0.1305 0.130 Uiso 1 1 calc R U
H5B H 0.5464 0.0026 0.2095 0.130 Uiso 1 1 calc R U
H5C H 0.6699 -0.0055 0.1462 0.130 Uiso 1 1 calc R U
C6 C 1.2660(3) 0.12893(10) 0.5224(3) 0.0555(8) Uani 1 1 d . .
C7 C 1.3352(3) 0.11683(11) 0.4303(4) 0.0646(9) Uani 1 1 d . .
H7 H 1.4343 0.1170 0.4483 0.078 Uiso 1 1 calc R U
C8 C 1.2299(3) 0.10419(11) 0.3051(3) 0.0569(8) Uani 1 1 d . .
C9 C 1.3210(4) 0.14517(13) 0.6720(3) 0.0784(11) Uani 1 1 d . .
H9A H 1.2917 0.1817 0.6812 0.118 Uiso 1 1 calc R U
H9B H 1.4244 0.1430 0.7061 0.118 Uiso 1 1 calc R U
H9C H 1.2823 0.1212 0.7248 0.118 Uiso 1 1 calc R U
C10 C 1.2465(4) 0.08757(13) 0.1704(4) 0.0807(11) Uani 1 1 d . .
H10A H 1.2620 0.0491 0.1708 0.121 Uiso 1 1 calc R U
H10B H 1.3275 0.1061 0.1588 0.121 Uiso 1 1 calc R U
H10C H 1.1606 0.0968 0.0952 0.121 Uiso 1 1 calc R U
C11 C 1.0025(3) 0.13256(10) 0.5013(3) 0.0419(7) Uani 1 1 d . .
H11 H 1.0425 0.1315 0.6029 0.050 Uiso 1 1 calc R U
C12 C 0.9395(3) 0.19040(9) 0.4623(2) 0.0408(7) Uani 1 1 d . .
H12 H 1.0248 0.2137 0.4963 0.049 Uiso 1 1 calc R U
C13 C 0.8838(3) 0.20207(10) 0.3080(3) 0.0416(7) Uani 1 1 d . .
C14 C 0.7442(3) 0.19594(10) 0.2083(3) 0.0503(7) Uani 1 1 d . .
H14 H 0.6615 0.1855 0.2266 0.060 Uiso 1 1 calc R U
C15 C 0.7530(4) 0.20856(11) 0.0763(3) 0.0603(9) Uani 1 1 d . .
H15 H 0.6767 0.2080 -0.0074 0.072 Uiso 1 1 calc R U
C16 C 0.8949(4) 0.22186(11) 0.0932(3) 0.0658(9) Uani 1 1 d . .
H16 H 0.9306 0.2313 0.0227 0.079 Uiso 1 1 calc R U
C17 C 0.9746(3) 0.21867(10) 0.2344(3) 0.0543(8) Uani 1 1 d . .
H17 H 1.0725 0.2263 0.2737 0.065 Uiso 1 1 calc R U
C18 C 0.8435(3) 0.20984(10) 0.5490(3) 0.0455(7) Uani 1 1 d . .
C19 C 0.7005(3) 0.17939(11) 0.5173(3) 0.0593(8) Uani 1 1 d . .
H19A H 0.6490 0.1932 0.5752 0.089 Uiso 1 1 calc R U
H19B H 0.7194 0.1414 0.5355 0.089 Uiso 1 1 calc R U
H19C H 0.6435 0.1845 0.4215 0.089 Uiso 1 1 calc R U
C20 C 0.8106(3) 0.27010(10) 0.5167(3) 0.0598(9) Uani 1 1 d . .
H20A H 0.7575 0.2744 0.4196 0.090 Uiso 1 1 calc R U
H20B H 0.8993 0.2900 0.5398 0.090 Uiso 1 1 calc R U
H20C H 0.7542 0.2836 0.5703 0.090 Uiso 1 1 calc R U
C21 C 0.9273(4) 0.20472(13) 0.7043(3) 0.0641(9) Uani 1 1 d . .
H21A H 0.8773 0.2240 0.7560 0.096 Uiso 1 1 calc R U
H21B H 1.0220 0.2198 0.7239 0.096 Uiso 1 1 calc R U
H21C H 0.9351 0.1671 0.7304 0.096 Uiso 1 1 calc R U
C22 C 0.8446(4) 0.07389(14) -0.0121(3) 0.0820(11) Uani 1 1 d . .
H22A H 0.9251 0.0783 -0.0460 0.098 Uiso 1 1 calc R U
H22B H 0.8443 0.0363 0.0159 0.098 Uiso 1 1 calc R U
C23 C 0.7063(4) 0.08399(14) -0.1332(3) 0.0803(11) Uani 1 1 d . .
H23A H 0.6246 0.0784 -0.1033 0.120 Uiso 1 1 calc R U
H23B H 0.7013 0.0593 -0.2074 0.120 Uiso 1 1 calc R U
H23C H 0.7057 0.1206 -0.1654 0.120 Uiso 1 1 calc R U

loop_
_atom_site_aniso_label
_atom_site_aniso_U_11
_atom_site_aniso_U_22
_atom_site_aniso_U_33
_atom_site_aniso_U_23
_atom_site_aniso_U_13
_atom_site_aniso_U_12
Mg1 0.0518(6) 0.0441(5) 0.0452(5) -0.0026(4) 0.0156(5) 0.0054(4)
N1 0.0418(15) 0.0365(12) 0.0572(15) -0.0004(11) 0.0132(12) -0.0017(10)
N2 0.0462(15) 0.0386(13) 0.0483(14) 0.0030(11) 0.0188(12) 0.0000(10)
N3 0.0455(16) 0.0407(13) 0.0576(16) -0.0023(11) 0.0210(12) 0.0029(10)
N4 0.0379(15) 0.0405(13) 0.0552(14) 0.0021(11) 0.0118(12) 0.0045(10)
C1 0.064(2) 0.0395(16) 0.0640(19) 0.0096(15) 0.0374(17) 0.0108(15)
C2 0.074(2) 0.0393(17) 0.093(3) 0.0078(17) 0.046(2) -0.0071(16)
C3 0.0458(19) 0.0429(16) 0.081(2) -0.0031(16) 0.0220(17) -0.0033(14)
C4 0.110(3) 0.0539(19) 0.068(2) 0.0204(16) 0.045(2) 0.0155(19)
C5 0.063(2) 0.063(2) 0.118(3) -0.016(2) 0.009(2) -0.0220(18)
C6 0.0404(19) 0.0358(15) 0.078(2) 0.0067(15) 0.0027(17) -0.0032(13)
C7 0.0358(19) 0.0500(19) 0.107(3) 0.0055(18) 0.022(2) 0.0010(14)
C8 0.050(2) 0.0389(16) 0.087(2) 0.0042(15) 0.0298(19) 0.0001(14)
C9 0.058(2) 0.067(2) 0.084(3) 0.0081(18) -0.0116(19) -0.0034(17)
C10 0.082(3) 0.070(2) 0.116(3) -0.004(2) 0.068(2) 0.0064(18)
C11 0.0419(17) 0.0414(15) 0.0404(15) 0.0002(12) 0.0111(13) 0.0006(12)
C12 0.0430(17) 0.0330(14) 0.0446(15) -0.0014(12) 0.0124(13) -0.0015(12)
C13 0.0486(18) 0.0327(14) 0.0429(16) -0.0008(12) 0.0146(14) 0.0043(12)
C14 0.0512(19) 0.0467(16) 0.0487(17) 0.0002(13) 0.0112(15) 0.0103(14)
C15 0.082(3) 0.0484(18) 0.0400(17) 0.0038(14) 0.0065(17) 0.0200(17)
C16 0.098(3) 0.0502(19) 0.055(2) 0.0068(15) 0.034(2) 0.0024(18)
C17 0.068(2) 0.0422(16) 0.0555(19) 0.0017(14) 0.0245(17) -0.0049(14)
C18 0.0490(18) 0.0425(15) 0.0441(16) -0.0027(13) 0.0144(14) 0.0013(13)
C19 0.054(2) 0.0608(19) 0.070(2) -0.0093(16) 0.0304(17) -0.0038(15)
C20 0.069(2) 0.0461(17) 0.064(2) -0.0095(14) 0.0211(17) 0.0082(15)
C21 0.079(2) 0.063(2) 0.0500(18) -0.0047(15) 0.0215(17) 0.0048(17)
C22 0.084(3) 0.097(3) 0.056(2) -0.0187(18) 0.012(2) 0.021(2)
C23 0.080(3) 0.093(3) 0.060(2) -0.0110(19) 0.013(2) 0.000(2)

loop_
_atom_type_symbol
_atom_type_description
_atom_type_scat_dispersion_real
_atom_type_scat_dispersion_imag
_atom_type_scat_source
C C 0.0033 0.0016 'International Tables Vol C Tables 4.2.6.8 and 6.1.1.4'
H H 0.0000 0.0000 'International Tables Vol C Tables 4.2.6.8 and 6.1.1.4'
N N 0.0061 0.0033 'International Tables Vol C Tables 4.2.6.8 and 6.1.1.4'
Mg Mg 0.0486 0.0363 'International Tables Vol C Tables 4.2.6.8 and 6.1.1.4'

loop_
_geom_angle_atom_site_label_1
_geom_angle_atom_site_label_2
_geom_angle_atom_site_label_3
_geom_angle
C22 Mg1 N3 111.63(12)
C22 Mg1 N1 111.13(13)
N3 Mg1 N1 82.63(9)
C22 Mg1 C14 129.06(12)
N3 Mg1 C14 118.75(9)
N1 Mg1 C14 83.10(9)
C22 Mg1 C13 159.10(12)
N3 Mg1 C13 85.00(9)
N1 Mg1 C13 82.65(9)
C14 Mg1 C13 34.13(8)
C22 Mg1 C15 103.79(12)
N3 Mg1 C15 131.42(10)
N1 Mg1 C15 114.53(11)
C14 Mg1 C15 33.57(9)
C13 Mg1 C15 55.41(9)
C22 Mg1 C17 135.43(13)
N3 Mg1 C17 78.30(9)
N1 Mg1 C17 113.25(9)
C14 Mg1 C17 54.45(10)
C13 Mg1 C17 32.78(9)
C15 Mg1 C17 53.12(11)
C22 Mg1 C16 107.57(13)
N3 Mg1 C16 103.87(11)
N1 Mg1 C16 134.90(10)
C14 Mg1 C16 54.27(11)
C13 Mg1 C16 54.29(9)
C15 Mg1 C16 31.75(10)
C17 Mg1 C16 31.67(9)
C3 N1 N2 105.0(2)
C3 N1 Mg1 134.3(2)
N2 N1 Mg1 117.13(16)
N1 N2 C1 111.8(2)
N1 N2 C11 120.3(2)
C1 N2 C11 127.9(2)
C8 N3 N4 105.0(2)
C8 N3 Mg1 133.3(2)
N4 N3 Mg1 117.51(17)
C6 N4 N3 111.5(3)
C6 N4 C11 127.9(3)
N3 N4 C11 120.6(2)
C2 C1 N2 105.6(3)
C2 C1 C4 131.2(3)
N2 C1 C4 123.2(3)
C1 C2 C3 107.3(3)
N1 C3 C2 110.3(3)
N1 C3 C5 120.0(3)
C2 C3 C5 129.7(3)
N4 C6 C7 105.9(3)
N4 C6 C9 122.1(3)
C7 C6 C9 132.0(3)
C6 C7 C8 107.1(3)
N3 C8 C7 110.5(3)
N3 C8 C10 120.3(3)
C7 C8 C10 129.3(3)
N2 C11 N4 108.8(2)
N2 C11 C12 117.2(2)
N4 C11 C12 111.3(2)
C13 C12 C11 114.6(2)
C13 C12 C18 117.0(2)
C11 C12 C18 113.6(2)
C17 C13 C14 106.4(2)
C17 C13 C12 122.6(2)
C14 C13 C12 130.8(3)
C17 C13 Mg1 77.81(15)
C14 C13 Mg1 71.52(14)
C12 C13 Mg1 113.10(15)
C15 C14 C13 107.9(3)
C15 C14 Mg1 76.98(16)
C13 C14 Mg1 74.34(15)
C16 C15 C14 108.2(3)
C16 C15 Mg1 77.21(18)
C14 C15 Mg1 69.44(15)
C15 C16 C17 108.0(3)
C15 C16 Mg1 71.05(17)
C17 C16 Mg1 72.94(16)
C16 C17 C13 109.4(3)
C16 C17 Mg1 75.39(16)
C13 C17 Mg1 69.41(15)
C21 C18 C19 108.5(2)
C21 C18 C20 107.8(2)
C19 C18 C20 108.5(2)
C21 C18 C12 110.1(2)
C19 C18 C12 114.5(2)
C20 C18 C12 107.3(2)
C23 C22 Mg1 117.9(2)

loop_
_geom_bond_atom_site_label_1
_geom_bond_atom_site_label_2
_geom_bond_distance
Mg1 C22 2.113(3)
Mg1 N3 2.180(2)
Mg1 N1 2.189(2)
Mg1 C14 2.396(3)
Mg1 C13 2.432(3)
Mg1 C15 2.493(3)
Mg1 C17 2.540(3)
Mg1 C16 2.571(3)
N1 C3 1.333(3)
N1 N2 1.366(3)
N2 C1 1.362(3)
N2 C11 1.450(3)
N3 C8 1.333(4)
N3 N4 1.370(3)
N4 C6 1.357(3)
N4 C11 1.457(3)
C1 C2 1.360(4)
C1 C4 1.477(4)
C2 C3 1.392(4)
C3 C5 1.495(4)
C6 C7 1.366(4)
C6 C9 1.495(4)
C7 C8 1.386(4)
C8 C10 1.496(4)
C11 C12 1.553(3)
C12 C13 1.513(3)
C12 C18 1.570(4)
C13 C17 1.407(4)
C13 C14 1.417(3)
C14 C15 1.415(4)
C15 C16 1.387(4)
C16 C17 1.395(4)
C18 C21 1.529(3)
C18 C19 1.530(4)
C18 C20 1.533(3)
C22 C23 1.522(4)
